data_7700227
loop_
_publ_author_name
'Richert, Monika'
'Walczyk, Mariusz'
'Cie\'slak, Marcin Janusz'
'Ka\'zmierczak-Bara\'nska, Julia'
'Kr\'olewska-Goli\'nska, Karolina'
'Wrzeszcz, Grzegorz'
'Muzio\/l, Tadeusz'
'Biniak, Stanis\/law'

_publ_section_title
;
 Synthesis, X-ray structure, physicochemical properties and anticancer
 activity of mer and fac Ru(iii) triphenylphosphine complexes with a
 benzothiazole derivative as a co-ligand.
;
_journal_issue 28
_journal_name_full 'Dalton transactions (Cambridge, England : 2003)'
_journal_page_first 10689
_journal_page_last 10702
_journal_paper_doi 10.1039/c9dt01803d
_journal_volume 48
_journal_year 2019
_chemical_formula_moiety '(Ru 3+), (Cl 1-)3, (P C18 H15), (S N3 C12 H11), (C2 H6 O)'
_chemical_formula_sum 'C32 H32 Cl3 N3 O P Ru S'
_chemical_formula_weight 745.05
_space_group_crystal_system triclinic
_space_group_IT_number 2
_space_group_name_Hall '-P 1'
_space_group_name_H-M_alt 'P -1'
_symmetry_cell_setting triclinic
_symmetry_Int_Tables_number 2
_symmetry_space_group_name_Hall '-P 1'
_symmetry_space_group_name_H-M 'P -1'
_atom_sites_solution_hydrogens mixed
_audit_creation_method SHELXL-2013
_audit_update_record
;
2018-02-27 deposited with the CCDC.    2019-06-10 downloaded from the CCDC.
;
_cell_angle_alpha 80.329(8)
_cell_angle_beta 88.746(7)
_cell_angle_gamma 65.886(10)
_cell_formula_units_Z 2
_cell_length_a 10.0260(10)
_cell_length_b 11.6073(13)
_cell_length_c 15.3369(12)
_cell_measurement_reflns_used 11121
_cell_measurement_temperature 293(2)
_cell_measurement_theta_max 28.54
_cell_measurement_theta_min 2.171
_cell_volume 1603.8(3)
_computing_data_collection 'CrysAlis CCD'
_computing_data_reduction 'CrysAlis RED 171'
_computing_publication_material CIFTAB
_computing_structure_refinement 'SHELXL-2013 (Sheldrick, 2013)'
_computing_structure_solution 'SHELXS-97 (Sheldrick, 1990)'
_diffrn_ambient_temperature 293(2)
_diffrn_measured_fraction_theta_full 0.999
_diffrn_measured_fraction_theta_max 0.999
_diffrn_measurement_device_type 'Oxford Sapphire CCD diffractometer'
_diffrn_radiation_probe x-ray
_diffrn_radiation_type MoK\a
_diffrn_radiation_wavelength 0.71073
_diffrn_reflns_av_R_equivalents 0.0573
_diffrn_reflns_av_unetI/netI 0.0707
_diffrn_reflns_Laue_measured_fraction_full 0.999
_diffrn_reflns_Laue_measured_fraction_max 0.999
_diffrn_reflns_limit_h_max 12
_diffrn_reflns_limit_h_min -12
_diffrn_reflns_limit_k_max 14
_diffrn_reflns_limit_k_min -14
_diffrn_reflns_limit_l_max 18
_diffrn_reflns_limit_l_min -19
_diffrn_reflns_number 10423
_diffrn_reflns_point_group_measured_fraction_full 0.999
_diffrn_reflns_point_group_measured_fraction_max 0.999
_diffrn_reflns_theta_full 25.242
_diffrn_reflns_theta_max 26.372
_diffrn_reflns_theta_min 2.171
_diffrn_source 'sealed X-ray tube'
_exptl_absorpt_coefficient_mu 0.885
_exptl_absorpt_correction_T_max 0.879
_exptl_absorpt_correction_T_min 0.697
_exptl_absorpt_correction_type analytical
_exptl_absorpt_process_details 'CrysAlis CCD, Oxford 2001'
_exptl_crystal_colour black
_exptl_crystal_density_diffrn 1.543
_exptl_crystal_description block
_exptl_crystal_F_000 758
_exptl_crystal_size_max 0.440
_exptl_crystal_size_mid 0.320
_exptl_crystal_size_min 0.150
_refine_diff_density_max 0.653
_refine_diff_density_min -0.724
_refine_diff_density_rms 0.099
_refine_ls_extinction_method none
_refine_ls_goodness_of_fit_ref 1.037
_refine_ls_hydrogen_treatment mixed
_refine_ls_matrix_type full
_refine_ls_number_parameters 391
_refine_ls_number_reflns 6558
_refine_ls_number_restraints 20
_refine_ls_restrained_S_all 1.043
_refine_ls_R_factor_all 0.0589
_refine_ls_R_factor_gt 0.0411
_refine_ls_shift/su_max 0.003
_refine_ls_shift/su_mean 0.000
_refine_ls_structure_factor_coef Fsqd
_refine_ls_weighting_details 'w=1/[\s^2^(Fo^2^)+(0.0454P)^2^] where P=(Fo^2^+2Fc^2^)/3'
_refine_ls_weighting_scheme calc
_refine_ls_wR_factor_gt 0.0948
_refine_ls_wR_factor_ref 0.1079
_reflns_Friedel_coverage 0.000
_reflns_number_gt 5205
_reflns_number_total 6558
_reflns_threshold_expression 'I > 2\s(I)'
_cod_data_source_file c9dt01803d2.cif
_cod_data_source_block mr64shape
_cod_depositor_comments 'Adding full bibliography for 7700225--7700227.cif.'
_cod_database_code 7700227
_shelx_space_group_comment
;
The symmetry employed for this shelxl refinement is uniquely defined
by the following loop, which should always be used as a source of
symmetry information in preference to the above space-group names.
They are only intended as comments.
;
_shelx_estimated_absorpt_t_min 0.697
_shelx_estimated_absorpt_t_max 0.879
_shelxl_version_number 2013-4

loop_
_space_group_symop_operation_xyz
'x, y, z'
'-x, -y, -z'

loop_
_atom_site_label
_atom_site_type_symbol
_atom_site_fract_x
_atom_site_fract_y
_atom_site_fract_z
_atom_site_U_iso_or_equiv
_atom_site_adp_type
_atom_site_occupancy
_atom_site_site_symmetry_order
_atom_site_calc_flag
_atom_site_refinement_flags_posn
_atom_site_refinement_flags_adp
_atom_site_refinement_flags_occupancy
_atom_site_disorder_assembly
_atom_site_disorder_group
Ru1 Ru 0.19019(3) 0.48551(3) 0.24961(2) 0.03016(10) Uani 1 1 d . . . . .
Cl1 Cl 0.06330(11) 0.69568(9) 0.15676(7) 0.0516(3) Uani 1 1 d . . . . .
Cl2 Cl 0.41250(9) 0.50125(10) 0.22798(6) 0.0464(2) Uani 1 1 d . . . . .
Cl3 Cl 0.16171(10) 0.57892(10) 0.37396(7) 0.0501(3) Uani 1 1 d . . . . .
N1 N 0.1823(3) 0.4052(2) 0.13703(17) 0.0276(6) Uani 1 1 d . . . . .
C2 C 0.2653(3) 0.3776(3) 0.0623(2) 0.0322(7) Uani 1 1 d . . . . .
C3 C 0.3974(4) 0.3873(4) 0.0457(2) 0.0409(9) Uani 1 1 d . . . . .
H3 H 0.4393 0.4172 0.0852 0.049 Uiso 1 1 calc R U . . .
C4 C 0.4653(4) 0.3514(4) -0.0307(3) 0.0492(10) Uani 1 1 d . . . . .
H4 H 0.5536 0.3578 -0.0425 0.059 Uiso 1 1 calc R U . . .
C5 C 0.4051(4) 0.3065(4) -0.0898(3) 0.0524(10) Uani 1 1 d . . . . .
H5 H 0.4537 0.2827 -0.1405 0.063 Uiso 1 1 calc R U . . .
C6 C 0.2744(4) 0.2964(4) -0.0750(3) 0.0472(9) Uani 1 1 d . . . . .
H6 H 0.2334 0.2665 -0.1150 0.057 Uiso 1 1 calc R U . . .
C7 C 0.2053(4) 0.3326(3) 0.0020(2) 0.0349(8) Uani 1 1 d . . . . .
S8 S 0.04176(10) 0.32631(9) 0.03768(6) 0.0391(2) Uani 1 1 d . . . . .
C9 C 0.0662(3) 0.3804(3) 0.1306(2) 0.0294(7) Uani 1 1 d . . . . .
N10 N -0.0324(3) 0.4057(3) 0.19584(18) 0.0328(6) Uani 1 1 d . . . . .
C11 C -0.1620(3) 0.3913(3) 0.2082(2) 0.0404(9) Uani 1 1 d . . . . .
C12 C -0.2242(4) 0.4525(4) 0.2747(3) 0.0479(10) Uani 1 1 d . . . . .
H12 H -0.3128 0.4592 0.2982 0.057 Uiso 1 1 calc R U . . .
C13 C -0.1326(4) 0.5047(4) 0.3029(2) 0.0438(9) Uani 1 1 d . . . . .
N14 N -0.0141(3) 0.4753(3) 0.25648(18) 0.0328(6) Uani 1 1 d . . . . .
C15 C -0.2116(4) 0.3187(4) 0.1549(3) 0.0594(12) Uani 1 1 d . . . . .
H15A H -0.2927 0.3055 0.1819 0.089 Uiso 1 1 calc R U . . .
H15B H -0.1327 0.2372 0.1524 0.089 Uiso 1 1 calc R U . . .
H15C H -0.2414 0.3664 0.0959 0.089 Uiso 1 1 calc R U . . .
C16 C -0.1642(4) 0.5850(5) 0.3726(3) 0.0685(14) Uani 1 1 d . . . . .
H16A H -0.0904 0.5433 0.4199 0.103 Uiso 1 1 calc R U . . .
H16B H -0.2582 0.5970 0.3950 0.103 Uiso 1 1 calc R U . . .
H16C H -0.1644 0.6668 0.3480 0.103 Uiso 1 1 calc R U . . .
P1 P 0.31590(9) 0.28070(8) 0.33703(6) 0.0312(2) Uani 1 1 d . . . . .
C21 C 0.1869(4) 0.2083(3) 0.3711(2) 0.0356(8) Uani 1 1 d . . . . .
C22 C 0.0890(4) 0.2601(4) 0.4345(3) 0.0500(10) Uani 1 1 d . . . . .
H22 H 0.0962 0.3243 0.4604 0.060 Uiso 1 1 calc R U . . .
C23 C -0.0176(4) 0.2179(4) 0.4593(3) 0.0597(11) Uani 1 1 d . . . . .
H23 H -0.0807 0.2525 0.5025 0.072 Uiso 1 1 calc R U . . .
C24 C -0.0320(4) 0.1250(4) 0.4207(3) 0.0590(12) Uani 1 1 d . . . . .
H24 H -0.1058 0.0977 0.4365 0.071 Uiso 1 1 calc R U . . .
C25 C 0.0632(5) 0.0734(4) 0.3589(3) 0.0576(11) Uani 1 1 d . . . . .
H25 H 0.0543 0.0097 0.3331 0.069 Uiso 1 1 calc R U . . .
C26 C 0.1738(4) 0.1137(3) 0.3335(3) 0.0444(9) Uani 1 1 d . . . . .
H26 H 0.2382 0.0768 0.2914 0.053 Uiso 1 1 calc R U . . .
C31 C 0.4088(4) 0.2697(3) 0.4412(2) 0.0361(8) Uani 1 1 d . . . . .
C32 C 0.4818(4) 0.3467(4) 0.4477(2) 0.0432(9) Uani 1 1 d . . . . .
H32 H 0.4740 0.4118 0.4009 0.052 Uiso 1 1 calc R U . . .
C33 C 0.5668(4) 0.3276(4) 0.5238(3) 0.0525(10) Uani 1 1 d . . . . .
H33 H 0.6170 0.3789 0.5270 0.063 Uiso 1 1 calc R U . . .
C34 C 0.5771(5) 0.2340(4) 0.5938(3) 0.0584(11) Uani 1 1 d . . . . .
H34 H 0.6328 0.2223 0.6448 0.070 Uiso 1 1 calc R U . . .
C35 C 0.5042(5) 0.1568(4) 0.5884(3) 0.0601(11) Uani 1 1 d . . . . .
H35 H 0.5112 0.0930 0.6359 0.072 Uiso 1 1 calc R U . . .
C36 C 0.4211(4) 0.1736(4) 0.5129(2) 0.0463(9) Uani 1 1 d . . . . .
H36 H 0.3731 0.1207 0.5098 0.056 Uiso 1 1 calc R U . . .
C41 C 0.4641(4) 0.1641(3) 0.2839(2) 0.0382(8) Uani 1 1 d . . . . .
C42 C 0.4377(4) 0.1260(4) 0.2075(3) 0.0480(9) Uani 1 1 d . . . . .
H42 H 0.3431 0.1610 0.1820 0.058 Uiso 1 1 calc R U . . .
C43 C 0.5492(5) 0.0371(4) 0.1686(3) 0.0611(12) Uani 1 1 d . . . . .
H43 H 0.5293 0.0128 0.1174 0.073 Uiso 1 1 calc R U . . .
C44 C 0.6913(5) -0.0164(5) 0.2061(4) 0.0755(15) Uani 1 1 d . . . . .
H44 H 0.7670 -0.0767 0.1805 0.091 Uiso 1 1 calc R U . . .
C45 C 0.7175(5) 0.0215(5) 0.2810(4) 0.0834(17) Uani 1 1 d . . . . .
H45 H 0.8120 -0.0139 0.3067 0.100 Uiso 1 1 calc R U . . .
C46 C 0.6067(4) 0.1110(4) 0.3192(3) 0.0609(12) Uani 1 1 d . . . . .
H46 H 0.6279 0.1362 0.3697 0.073 Uiso 1 1 calc R U . . .
O51 O 0.2466(7) 0.8675(5) 0.1923(4) 0.1106(19) Uani 0.83 1 d D U P A 1
H51 H 0.270(9) 0.794(3) 0.171(5) 0.166 Uiso 0.83 1 d D U P B 1
O54 O 0.111(3) 0.915(3) 0.209(2) 0.113(8) Uani 0.17 1 d . U P A 2
C52 C 0.1553(9) 0.9645(6) 0.1319(5) 0.118(2) Uani 1 1 d D U . . .
H52A H 0.1479 1.0450 0.1464 0.142 Uiso 1 1 calc R U . A 1
H52B H 0.0587 0.9642 0.1351 0.142 Uiso 1 1 calc R U . A 1
C53 C 0.2017(8) 0.9570(7) 0.0427(5) 0.133(3) Uani 1 1 d . . . . .
H53A H 0.1766 0.8956 0.0203 0.199 Uiso 1 1 calc R U . . .
H53B H 0.3057 0.9309 0.0424 0.199 Uiso 1 1 calc R U . . .
H53C H 0.1537 1.0395 0.0059 0.199 Uiso 1 1 calc R U . . .

loop_
_atom_site_aniso_label
_atom_site_aniso_U_11
_atom_site_aniso_U_22
_atom_site_aniso_U_33
_atom_site_aniso_U_23
_atom_site_aniso_U_13
_atom_site_aniso_U_12
Ru1 0.02492(15) 0.03945(18) 0.03141(17) -0.00985(12) 0.00237(11) -0.01719(13)
Cl1 0.0532(6) 0.0448(5) 0.0551(6) -0.0011(4) -0.0148(5) -0.0204(5)
Cl2 0.0361(5) 0.0737(7) 0.0433(5) -0.0100(5) 0.0048(4) -0.0367(5)
Cl3 0.0433(5) 0.0630(6) 0.0482(6) -0.0284(5) 0.0016(4) -0.0189(5)
N1 0.0228(13) 0.0327(15) 0.0289(14) -0.0057(11) 0.0015(11) -0.0130(12)
C2 0.0315(17) 0.0352(19) 0.0302(17) -0.0063(14) 0.0052(14) -0.0141(16)
C3 0.0348(19) 0.056(2) 0.039(2) -0.0136(17) 0.0094(16) -0.0245(19)
C4 0.044(2) 0.060(3) 0.048(2) -0.014(2) 0.0166(19) -0.024(2)
C5 0.051(2) 0.059(3) 0.043(2) -0.014(2) 0.0163(19) -0.016(2)
C6 0.050(2) 0.052(2) 0.040(2) -0.0172(18) 0.0070(18) -0.018(2)
C7 0.0331(18) 0.0325(18) 0.0336(18) -0.0070(15) 0.0002(15) -0.0074(16)
S8 0.0375(5) 0.0470(5) 0.0398(5) -0.0151(4) -0.0002(4) -0.0213(4)
C9 0.0263(16) 0.0314(17) 0.0312(17) -0.0042(14) -0.0018(14) -0.0129(15)
N10 0.0245(13) 0.0429(17) 0.0340(15) -0.0085(13) 0.0006(12) -0.0160(13)
C11 0.0253(17) 0.051(2) 0.049(2) -0.0018(18) -0.0011(16) -0.0222(18)
C12 0.0260(18) 0.072(3) 0.049(2) -0.011(2) 0.0087(17) -0.023(2)
C13 0.0240(17) 0.064(3) 0.045(2) -0.0154(19) 0.0070(16) -0.0172(18)
N14 0.0243(13) 0.0413(16) 0.0351(16) -0.0148(13) 0.0036(12) -0.0127(13)
C15 0.044(2) 0.083(3) 0.071(3) -0.024(3) 0.011(2) -0.042(2)
C16 0.041(2) 0.104(4) 0.073(3) -0.050(3) 0.026(2) -0.030(3)
P1 0.0281(4) 0.0365(5) 0.0337(5) -0.0109(4) 0.0026(4) -0.0163(4)
C21 0.0342(18) 0.042(2) 0.0342(19) -0.0017(15) 0.0004(15) -0.0208(17)
C22 0.051(2) 0.060(3) 0.049(2) -0.020(2) 0.012(2) -0.029(2)
C23 0.047(2) 0.078(3) 0.063(3) -0.019(2) 0.021(2) -0.034(2)
C24 0.048(2) 0.072(3) 0.064(3) 0.001(2) 0.006(2) -0.037(2)
C25 0.057(3) 0.059(3) 0.073(3) -0.011(2) -0.003(2) -0.040(2)
C26 0.046(2) 0.048(2) 0.049(2) -0.0145(18) 0.0060(18) -0.027(2)
C31 0.0348(18) 0.0362(19) 0.0372(19) -0.0105(15) -0.0034(16) -0.0125(17)
C32 0.043(2) 0.046(2) 0.043(2) -0.0090(17) -0.0027(17) -0.0194(19)
C33 0.045(2) 0.054(2) 0.061(3) -0.015(2) -0.012(2) -0.019(2)
C34 0.055(3) 0.060(3) 0.053(3) -0.010(2) -0.020(2) -0.014(2)
C35 0.064(3) 0.056(3) 0.050(3) 0.004(2) -0.015(2) -0.018(2)
C36 0.046(2) 0.044(2) 0.048(2) -0.0043(18) -0.0055(18) -0.0175(19)
C41 0.0358(19) 0.036(2) 0.048(2) -0.0133(17) 0.0100(17) -0.0188(17)
C42 0.053(2) 0.045(2) 0.045(2) -0.0114(18) 0.0074(19) -0.018(2)
C43 0.070(3) 0.059(3) 0.059(3) -0.026(2) 0.021(2) -0.025(3)
C44 0.059(3) 0.068(3) 0.107(4) -0.048(3) 0.035(3) -0.024(3)
C45 0.034(2) 0.090(4) 0.140(5) -0.061(4) 0.018(3) -0.024(3)
C46 0.037(2) 0.067(3) 0.092(3) -0.042(3) 0.008(2) -0.025(2)
O51 0.129(5) 0.092(4) 0.116(4) 0.002(3) -0.049(4) -0.056(4)
O54 0.126(15) 0.131(16) 0.131(16) -0.070(13) 0.048(13) -0.086(13)
C52 0.175(6) 0.092(4) 0.106(5) -0.017(4) -0.028(5) -0.071(5)
C53 0.138(6) 0.112(6) 0.120(6) -0.023(5) 0.012(5) -0.021(5)

loop_
_atom_type_symbol
_atom_type_description
_atom_type_scat_dispersion_real
_atom_type_scat_dispersion_imag
_atom_type_scat_source
C C 0.0033 0.0016 'International Tables Vol C Tables 4.2.6.8 and 6.1.1.4'
H H 0.0000 0.0000 'International Tables Vol C Tables 4.2.6.8 and 6.1.1.4'
N N 0.0061 0.0033 'International Tables Vol C Tables 4.2.6.8 and 6.1.1.4'
O O 0.0106 0.0060 'International Tables Vol C Tables 4.2.6.8 and 6.1.1.4'
P P 0.1023 0.0942 'International Tables Vol C Tables 4.2.6.8 and 6.1.1.4'
S S 0.1246 0.1234 'International Tables Vol C Tables 4.2.6.8 and 6.1.1.4'
Cl Cl 0.1484 0.1585 'International Tables Vol C Tables 4.2.6.8 and 6.1.1.4'
Ru Ru -1.2594 0.8363 'International Tables Vol C Tables 4.2.6.8 and 6.1.1.4'

loop_
_geom_angle_atom_site_label_1
_geom_angle_atom_site_label_2
_geom_angle_atom_site_label_3
_geom_angle
N14 Ru1 N1 77.36(10)
N14 Ru1 Cl3 94.04(8)
N1 Ru1 Cl3 171.27(7)
N14 Ru1 Cl2 174.74(8)
N1 Ru1 Cl2 98.37(7)
Cl3 Ru1 Cl2 90.13(4)
N14 Ru1 P1 94.11(8)
N1 Ru1 P1 91.97(7)
Cl3 Ru1 P1 90.19(4)
Cl2 Ru1 P1 89.07(3)
N14 Ru1 Cl1 86.43(8)
N1 Ru1 Cl1 87.15(7)
Cl3 Ru1 Cl1 90.79(4)
Cl2 Ru1 Cl1 90.31(4)
P1 Ru1 Cl1 178.84(3)
C9 N1 C2 109.6(3)
C9 N1 Ru1 113.9(2)
C2 N1 Ru1 136.4(2)
C3 C2 C7 119.4(3)
C3 C2 N1 127.1(3)
C7 C2 N1 113.5(3)
C4 C3 C2 118.5(3)
C4 C3 H3 120.7
C2 C3 H3 120.7
C5 C4 C3 121.5(4)
C5 C4 H4 119.2
C3 C4 H4 119.2
C4 C5 C6 121.1(4)
C4 C5 H5 119.5
C6 C5 H5 119.5
C5 C6 C7 117.7(4)
C5 C6 H6 121.2
C7 C6 H6 121.2
C2 C7 C6 121.8(3)
C2 C7 S8 111.2(2)
C6 C7 S8 127.0(3)
C9 S8 C7 87.99(15)
N1 C9 N10 118.7(3)
N1 C9 S8 117.8(2)
N10 C9 S8 123.4(2)
C9 N10 C11 132.7(3)
C9 N10 N14 116.4(2)
C11 N10 N14 110.3(3)
C12 C11 N10 106.1(3)
C12 C11 C15 130.6(3)
N10 C11 C15 123.4(3)
C11 C12 C13 108.1(3)
C11 C12 H12 125.9
C13 C12 H12 125.9
N14 C13 C12 110.3(3)
N14 C13 C16 124.2(3)
C12 C13 C16 125.5(3)
C13 N14 N10 105.2(3)
C13 N14 Ru1 142.4(2)
N10 N14 Ru1 112.23(18)
C11 C15 H15A 109.5
C11 C15 H15B 109.5
H15A C15 H15B 109.5
C11 C15 H15C 109.5
H15A C15 H15C 109.5
H15B C15 H15C 109.5
C13 C16 H16A 109.5
C13 C16 H16B 109.5
H16A C16 H16B 109.5
C13 C16 H16C 109.5
H16A C16 H16C 109.5
H16B C16 H16C 109.5
C31 P1 C41 101.13(16)
C31 P1 C21 103.59(16)
C41 P1 C21 106.72(16)
C31 P1 Ru1 118.37(11)
C41 P1 Ru1 115.90(12)
C21 P1 Ru1 109.83(11)
C26 C21 C22 118.4(3)
C26 C21 P1 124.2(3)
C22 C21 P1 117.2(3)
C23 C22 C21 121.1(4)
C23 C22 H22 119.4
C21 C22 H22 119.4
C22 C23 C24 120.4(4)
C22 C23 H23 119.8
C24 C23 H23 119.8
C25 C24 C23 119.1(4)
C25 C24 H24 120.5
C23 C24 H24 120.5
C24 C25 C26 121.5(4)
C24 C25 H25 119.2
C26 C25 H25 119.2
C21 C26 C25 119.5(4)
C21 C26 H26 120.3
C25 C26 H26 120.3
C32 C31 C36 118.5(3)
C32 C31 P1 120.9(3)
C36 C31 P1 120.3(3)
C31 C32 C33 120.6(4)
C31 C32 H32 119.7
C33 C32 H32 119.7
C34 C33 C32 120.4(4)
C34 C33 H33 119.8
C32 C33 H33 119.8
C33 C34 C35 119.6(4)
C33 C34 H34 120.2
C35 C34 H34 120.2
C36 C35 C34 120.6(4)
C36 C35 H35 119.7
C34 C35 H35 119.7
C35 C36 C31 120.3(4)
C35 C36 H36 119.8
C31 C36 H36 119.8
C42 C41 C46 117.6(4)
C42 C41 P1 121.5(3)
C46 C41 P1 120.9(3)
C43 C42 C41 121.2(4)
C43 C42 H42 119.4
C41 C42 H42 119.4
C42 C43 C44 120.1(4)
C42 C43 H43 119.9
C44 C43 H43 119.9
C45 C44 C43 118.7(4)
C45 C44 H44 120.6
C43 C44 H44 120.6
C44 C45 C46 121.1(5)
C44 C45 H45 119.4
C46 C45 H45 119.4
C45 C46 C41 121.2(4)
C45 C46 H46 119.4
C41 C46 H46 119.4
C52 O51 H51 108(4)
O51 C52 C53 113.2(8)
O54 C52 C53 151.3(12)
O51 C52 H52A 108.9
C53 C52 H52A 108.9
O51 C52 H52B 108.9
C53 C52 H52B 108.9
H52A C52 H52B 107.8
C52 C53 H53A 109.5
C52 C53 H53B 109.5
H53A C53 H53B 109.5
C52 C53 H53C 109.5
H53A C53 H53C 109.5
H53B C53 H53C 109.5

loop_
_geom_bond_atom_site_label_1
_geom_bond_atom_site_label_2
_geom_bond_distance
Ru1 N14 2.098(3)
Ru1 N1 2.113(3)
Ru1 Cl3 2.3048(10)
Ru1 Cl2 2.3219(9)
Ru1 P1 2.3649(10)
Ru1 Cl1 2.4442(10)
N1 C9 1.317(4)
N1 C2 1.404(4)
C2 C3 1.390(4)
C2 C7 1.390(4)
C3 C4 1.381(5)
C3 H3 0.9300
C4 C5 1.377(5)
C4 H4 0.9300
C5 C6 1.373(5)
C5 H5 0.9300
C6 C7 1.395(5)
C6 H6 0.9300
C7 S8 1.743(3)
S8 C9 1.711(3)
C9 N10 1.372(4)
N10 C11 1.382(4)
N10 N14 1.390(4)
C11 C12 1.337(5)
C11 C15 1.489(5)
C12 C13 1.399(5)
C12 H12 0.9300
C13 N14 1.322(4)
C13 C16 1.480(5)
C15 H15A 0.9600
C15 H15B 0.9600
C15 H15C 0.9600
C16 H16A 0.9600
C16 H16B 0.9600
C16 H16C 0.9600
P1 C31 1.826(3)
P1 C41 1.838(4)
P1 C21 1.834(3)
C21 C26 1.375(5)
C21 C22 1.394(5)
C22 C23 1.369(5)
C22 H22 0.9300
C23 C24 1.371(6)
C23 H23 0.9300
C24 C25 1.361(6)
C24 H24 0.9300
C25 C26 1.394(5)
C25 H25 0.9300
C26 H26 0.9300
C31 C32 1.382(5)
C31 C36 1.397(5)
C32 C33 1.393(5)
C32 H32 0.9300
C33 C34 1.366(6)
C33 H33 0.9300
C34 C35 1.380(6)
C34 H34 0.9300
C35 C36 1.381(5)
C35 H35 0.9300
C36 H36 0.9300
C41 C42 1.386(5)
C41 C46 1.385(5)
C42 C43 1.380(5)
C42 H42 0.9300
C43 C44 1.393(6)
C43 H43 0.9300
C44 C45 1.363(7)
C44 H44 0.9300
C45 C46 1.375(6)
C45 H45 0.9300
C46 H46 0.9300
O51 C52 1.344(8)
O51 H51 0.90(4)
O54 C52 1.37(3)
C52 C53 1.441(9)
C52 H52A 0.9700
C52 H52B 0.9700
C53 H53A 0.9600
C53 H53B 0.9600
C53 H53C 0.9600

loop_
_geom_torsion_atom_site_label_1
_geom_torsion_atom_site_label_2
_geom_torsion_atom_site_label_3
_geom_torsion_atom_site_label_4
_geom_torsion
C9 N1 C2 C3 -177.9(3)
Ru1 N1 C2 C3 7.0(5)
C9 N1 C2 C7 0.1(4)
Ru1 N1 C2 C7 -175.0(2)
C7 C2 C3 C4 -0.1(5)
N1 C2 C3 C4 177.8(3)
C2 C3 C4 C5 -0.2(6)
C3 C4 C5 C6 0.4(6)
C4 C5 C6 C7 -0.3(6)
C3 C2 C7 C6 0.2(5)
N1 C2 C7 C6 -178.0(3)
C3 C2 C7 S8 179.0(3)
N1 C2 C7 S8 0.8(4)
C5 C6 C7 C2 0.0(5)
C5 C6 C7 S8 -178.6(3)
C2 C7 S8 C9 -1.1(3)
C6 C7 S8 C9 177.6(3)
C2 N1 C9 N10 -177.6(3)
Ru1 N1 C9 N10 -1.3(4)
C2 N1 C9 S8 -1.1(4)
Ru1 N1 C9 S8 175.24(14)
C7 S8 C9 N1 1.3(3)
C7 S8 C9 N10 177.7(3)
N1 C9 N10 C11 179.8(3)
S8 C9 N10 C11 3.5(5)
N1 C9 N10 N14 10.2(4)
S8 C9 N10 N14 -166.1(2)
C9 N10 C11 C12 -169.2(3)
N14 N10 C11 C12 0.8(4)
C9 N10 C11 C15 11.4(6)
N14 N10 C11 C15 -178.6(3)
N10 C11 C12 C13 0.2(4)
C15 C11 C12 C13 179.5(4)
C11 C12 C13 N14 -1.1(5)
C11 C12 C13 C16 177.1(4)
C12 C13 N14 N10 1.5(4)
C16 C13 N14 N10 -176.7(4)
C12 C13 N14 Ru1 -172.2(3)
C16 C13 N14 Ru1 9.5(7)
C9 N10 N14 C13 170.4(3)
C11 N10 N14 C13 -1.4(4)
C9 N10 N14 Ru1 -13.7(3)
C11 N10 N14 Ru1 174.5(2)
C31 P1 C21 C26 -129.4(3)
C41 P1 C21 C26 -23.2(4)
Ru1 P1 C21 C26 103.2(3)
C31 P1 C21 C22 55.7(3)
C41 P1 C21 C22 161.9(3)
Ru1 P1 C21 C22 -71.7(3)
C26 C21 C22 C23 0.2(6)
P1 C21 C22 C23 175.4(3)
C21 C22 C23 C24 -1.3(6)
C22 C23 C24 C25 1.4(7)
C23 C24 C25 C26 -0.6(7)
C22 C21 C26 C25 0.6(5)
P1 C21 C26 C25 -174.3(3)
C24 C25 C26 C21 -0.4(6)
C41 P1 C31 C32 89.2(3)
C21 P1 C31 C32 -160.4(3)
Ru1 P1 C31 C32 -38.6(3)
C41 P1 C31 C36 -83.8(3)
C21 P1 C31 C36 26.7(3)
Ru1 P1 C31 C36 148.5(3)
C36 C31 C32 C33 0.7(6)
P1 C31 C32 C33 -172.3(3)
C31 C32 C33 C34 -1.3(6)
C32 C33 C34 C35 0.9(7)
C33 C34 C35 C36 -0.1(7)
C34 C35 C36 C31 -0.5(7)
C32 C31 C36 C35 0.1(6)
P1 C31 C36 C35 173.2(3)
C31 P1 C41 C42 170.3(3)
C21 P1 C41 C42 62.3(3)
Ru1 P1 C41 C42 -60.4(3)
C31 P1 C41 C46 -9.6(4)
C21 P1 C41 C46 -117.6(3)
Ru1 P1 C41 C46 119.8(3)
C46 C41 C42 C43 0.8(6)
P1 C41 C42 C43 -179.1(3)
C41 C42 C43 C44 0.1(7)
C42 C43 C44 C45 -0.4(8)
C43 C44 C45 C46 -0.3(8)
C44 C45 C46 C41 1.2(8)
C42 C41 C46 C45 -1.4(7)
P1 C41 C46 C45 178.4(4)
